data_7130132
loop_
_publ_author_name
'Zhang, Liming'
'Luo, Zhishan'
'Wei, Yi'
'Wang, Wei'
'Liu, Yulian'
'Li, Chen'
'He, Xin'
'Quan, Zewei'

_publ_section_title
;
 Zero-Dimensional Hybrid Binuclear Manganese Chloride with Thermally
 Stable Yellow Emission
;
_journal_name_full 'Chemical Communications'
_journal_paper_doi 10.1039/D2CC01522F
_journal_year 2022
_chemical_formula_moiety 'C12 H24 Cl O6 Pb, Cl3 Mn'
_chemical_formula_sum 'C12 H24 Cl4 Mn O6 Pb'
_chemical_formula_weight 668.24
_space_group_crystal_system triclinic
_space_group_IT_number 2
_space_group_name_Hall '-P 1'
_space_group_name_H-M_alt 'P -1'
_atom_sites_solution_hydrogens geom
_atom_sites_solution_primary dual
_audit_creation_date 2021-09-06
_audit_creation_method
;
Olex2 1.3
(compiled 2020.11.12 svn.r5f609507 for OlexSys, GUI svn.r6272)
;
_audit_update_record
;
2022-02-20 deposited with the CCDC.	2022-05-20 downloaded from the CCDC.
;
_cell_angle_alpha 104.638(2)
_cell_angle_beta 105.858(2)
_cell_angle_gamma 90.193(2)
_cell_formula_units_Z 2
_cell_length_a 7.7138(5)
_cell_length_b 11.6050(8)
_cell_length_c 12.7334(8)
_cell_measurement_reflns_used 9905
_cell_measurement_temperature 199.99
_cell_measurement_theta_max 27.69
_cell_measurement_theta_min 2.75
_cell_volume 1057.69(12)
_computing_cell_refinement 'SAINT V8.38A (Bruker, 2018)'
_computing_data_reduction 'SAINT V8.38A (Bruker, 2018)'
_computing_molecular_graphics 'Olex2 1.3 (Dolomanov et al., 2009)'
_computing_publication_material 'Olex2 1.3 (Dolomanov et al., 2009)'
_computing_structure_refinement 'SHELXL 2016/6 (Sheldrick, 2015)'
_computing_structure_solution 'SHELXT 2014/5 (Sheldrick, 2014)'
_diffrn_ambient_temperature 199.99
_diffrn_measured_fraction_theta_full 0.999
_diffrn_measured_fraction_theta_max 0.986
_diffrn_measurement_device_type 'Bruker APEX-II CCD'
_diffrn_measurement_method '\f and \w scans'
_diffrn_radiation_type MoK\a
_diffrn_radiation_wavelength 0.71073
_diffrn_reflns_av_R_equivalents 0.0607
_diffrn_reflns_av_unetI/netI 0.0583
_diffrn_reflns_Laue_measured_fraction_full 0.999
_diffrn_reflns_Laue_measured_fraction_max 0.986
_diffrn_reflns_limit_h_max 10
_diffrn_reflns_limit_h_min -10
_diffrn_reflns_limit_k_max 15
_diffrn_reflns_limit_k_min -15
_diffrn_reflns_limit_l_max 16
_diffrn_reflns_limit_l_min -16
_diffrn_reflns_number 14631
_diffrn_reflns_point_group_measured_fraction_full 0.999
_diffrn_reflns_point_group_measured_fraction_max 0.986
_diffrn_reflns_theta_full 25.242
_diffrn_reflns_theta_max 27.794
_diffrn_reflns_theta_min 2.151
_diffrn_source_current 1.0
_diffrn_source_power 0.05
_diffrn_source_voltage 50.0
_diffrn_standards_number 0
_exptl_absorpt_coefficient_mu 9.073
_exptl_absorpt_correction_T_max 0.0949
_exptl_absorpt_correction_T_min 0.0333
_exptl_absorpt_correction_type multi-scan
_exptl_absorpt_process_details
;
SADABS-2016/2 (Bruker,2016/2) was used for absorption correction.
wR2(int) was 0.1498 before and 0.0861 after correction.
The Ratio of minimum to maximum transmission is 0.3509.
The \l/2 correction factor is Not present.
;
_exptl_crystal_colour 'light yellow'
_exptl_crystal_colour_modifier light
_exptl_crystal_colour_primary yellow
_exptl_crystal_density_diffrn 2.098
_exptl_crystal_description block
_exptl_crystal_F_000 638
_exptl_crystal_size_max 0.15
_exptl_crystal_size_mid 0.1
_exptl_crystal_size_min 0.1
_refine_diff_density_max 1.098
_refine_diff_density_min -2.079
_refine_diff_density_rms 0.214
_refine_ls_extinction_method none
_refine_ls_goodness_of_fit_ref 1.075
_refine_ls_hydrogen_treatment constr
_refine_ls_matrix_type full
_refine_ls_number_parameters 217
_refine_ls_number_reflns 4933
_refine_ls_number_restraints 0
_refine_ls_restrained_S_all 1.075
_refine_ls_R_factor_all 0.0371
_refine_ls_R_factor_gt 0.0327
_refine_ls_shift/su_max 0.001
_refine_ls_shift/su_mean 0.000
_refine_ls_structure_factor_coef Fsqd
_refine_ls_weighting_details 'w=1/[\s^2^(Fo^2^)+(0.0230P)^2^+0.6791P] where P=(Fo^2^+2Fc^2^)/3'
_refine_ls_weighting_scheme calc
_refine_ls_wR_factor_gt 0.0753
_refine_ls_wR_factor_ref 0.0771
_reflns_Friedel_coverage 0.000
_reflns_number_gt 4576
_reflns_number_total 4933
_reflns_threshold_expression 'I > 2\s(I)'
_cod_data_source_file d2cc01522f2.cif
_cod_data_source_block pmc186_200_0m
_cod_database_code 7130132
_shelx_shelxl_version_number 2016/6
_shelx_space_group_comment
;
The symmetry employed for this shelxl refinement is uniquely defined
by the following loop, which should always be used as a source of
symmetry information in preference to the above space-group names.
They are only intended as comments.
;
_shelx_estimated_absorpt_t_max 0.464
_shelx_estimated_absorpt_t_min 0.343
_olex2_refinement_description
;
1. Fixed Uiso
 At 1.2 times of:
  All C(H,H) groups
2.a Secondary CH2 refined with riding coordinates:
 C1(H1A,H1B), C4(H4A,H4B), C3(H3A,H3B), C5(H5A,H5B), C12(H12A,H12B), C8(H8A,
 H8B), C7(H7A,H7B), C2(H2A,H2B), C11(H11A,H11B), C10(H10A,H10B), C6(H6A,H6B),
 C9(H9A,H9B)
;
_olex2_submission_special_instructions 'No special instructions were received'

loop_
_space_group_symop_operation_xyz
'x, y, z'
'-x, -y, -z'

loop_
_atom_site_label
_atom_site_type_symbol
_atom_site_fract_x
_atom_site_fract_y
_atom_site_fract_z
_atom_site_U_iso_or_equiv
_atom_site_adp_type
_atom_site_occupancy
_atom_site_site_symmetry_order
_atom_site_calc_flag
_atom_site_refinement_flags_posn
_atom_site_refinement_flags_adp
_atom_site_refinement_flags_occupancy
_atom_site_disorder_assembly
_atom_site_disorder_group
Pb1 Pb 0.62568(2) 0.30765(2) 0.22475(2) 0.02121(7) Uani 1 1 d . . . . .
Mn1 Mn 0.62992(10) 0.13072(6) 0.55921(6) 0.02699(16) Uani 1 1 d . . . . .
Cl1 Cl 0.33036(16) 0.06248(10) 0.55938(10) 0.0298(2) Uani 1 1 d . . . . .
Cl4 Cl 0.71883(16) 0.26650(11) 0.04286(10) 0.0306(3) Uani 1 1 d . . . . .
Cl2 Cl 0.83837(17) 0.16991(11) 0.73531(11) 0.0342(3) Uani 1 1 d . . . . .
Cl3 Cl 0.59551(19) 0.28947(11) 0.47584(11) 0.0365(3) Uani 1 1 d . . . . .
O2 O 0.6499(4) 0.0793(3) 0.2256(3) 0.0277(7) Uani 1 1 d . . . . .
O4 O 0.2945(5) 0.3830(3) 0.1161(3) 0.0311(8) Uani 1 1 d . . . . .
O1 O 0.9533(4) 0.2345(3) 0.3075(3) 0.0272(7) Uani 1 1 d . . . . .
O5 O 0.6026(5) 0.5394(3) 0.1983(3) 0.0330(8) Uani 1 1 d . . . . .
O3 O 0.3384(4) 0.1430(3) 0.1005(3) 0.0291(7) Uani 1 1 d . . . . .
O6 O 0.9156(5) 0.4751(3) 0.3319(3) 0.0325(8) Uani 1 1 d . . . . .
C1 C 0.9560(7) 0.1207(5) 0.3321(4) 0.0322(11) Uani 1 1 d . . . . .
H1A H 0.921620 0.127116 0.402738 0.039 Uiso 1 1 calc R U . . .
H1B H 1.078788 0.092195 0.342339 0.039 Uiso 1 1 calc R U . . .
C4 C 0.3340(7) 0.0441(5) 0.1485(5) 0.0324(11) Uani 1 1 d . . . . .
H4A H 0.233146 -0.015313 0.100209 0.039 Uiso 1 1 calc R U . . .
H4B H 0.316527 0.071946 0.224821 0.039 Uiso 1 1 calc R U . . .
C3 C 0.5098(7) -0.0102(4) 0.1556(4) 0.0302(11) Uani 1 1 d . . . . .
H3A H 0.512935 -0.079054 0.188677 0.036 Uiso 1 1 calc R U . . .
H3B H 0.526459 -0.038875 0.079164 0.036 Uiso 1 1 calc R U . . .
C5 C 0.1638(7) 0.1862(5) 0.0677(5) 0.0335(11) Uani 1 1 d . . . . .
H5A H 0.113850 0.208666 0.133233 0.040 Uiso 1 1 calc R U . . .
H5B H 0.080026 0.123433 0.007461 0.040 Uiso 1 1 calc R U . . .
C12 C 1.0743(7) 0.3220(5) 0.3974(5) 0.0383(13) Uani 1 1 d . . . . .
H12A H 1.194459 0.290768 0.419343 0.046 Uiso 1 1 calc R U . . .
H12B H 1.027436 0.342280 0.464353 0.046 Uiso 1 1 calc R U . . .
C8 C 0.4273(8) 0.5826(5) 0.1851(5) 0.0383(13) Uani 1 1 d . . . . .
H8A H 0.427645 0.662000 0.169584 0.046 Uiso 1 1 calc R U . . .
H8B H 0.390761 0.590563 0.255187 0.046 Uiso 1 1 calc R U . . .
C7 C 0.2969(7) 0.4939(5) 0.0871(5) 0.0372(13) Uani 1 1 d . . . . .
H7A H 0.174361 0.523008 0.072638 0.045 Uiso 1 1 calc R U . . .
H7B H 0.336315 0.483401 0.017696 0.045 Uiso 1 1 calc R U . . .
C2 C 0.8250(7) 0.0359(4) 0.2355(5) 0.0313(11) Uani 1 1 d . . . . .
H2A H 0.858858 0.030088 0.164891 0.038 Uiso 1 1 calc R U . . .
H2B H 0.825034 -0.044505 0.248859 0.038 Uiso 1 1 calc R U . . .
C11 C 1.0893(7) 0.4300(5) 0.3563(5) 0.0397(13) Uani 1 1 d . . . . .
H11A H 1.177868 0.491245 0.415039 0.048 Uiso 1 1 calc R U . . .
H11B H 1.130942 0.408792 0.287348 0.048 Uiso 1 1 calc R U . . .
C10 C 0.9161(8) 0.5745(5) 0.2849(5) 0.0433(14) Uani 1 1 d . . . . .
H10A H 0.935705 0.547991 0.209050 0.052 Uiso 1 1 calc R U . . .
H10B H 1.015028 0.635013 0.334032 0.052 Uiso 1 1 calc R U . . .
C6 C 0.1845(7) 0.2926(5) 0.0252(5) 0.0360(12) Uani 1 1 d . . . . .
H6A H 0.241339 0.271215 -0.037305 0.043 Uiso 1 1 calc R U . . .
H6B H 0.064566 0.321306 -0.003686 0.043 Uiso 1 1 calc R U . . .
C9 C 0.7390(9) 0.6268(5) 0.2761(5) 0.0443(14) Uani 1 1 d . . . . .
H9A H 0.716015 0.648949 0.351212 0.053 Uiso 1 1 calc R U . . .
H9B H 0.738775 0.699580 0.249013 0.053 Uiso 1 1 calc R U . . .

loop_
_atom_site_aniso_label
_atom_site_aniso_U_11
_atom_site_aniso_U_22
_atom_site_aniso_U_33
_atom_site_aniso_U_23
_atom_site_aniso_U_13
_atom_site_aniso_U_12
Pb1 0.02095(10) 0.02179(10) 0.02093(11) 0.00625(7) 0.00545(7) 0.00121(6)
Mn1 0.0284(4) 0.0228(4) 0.0293(4) 0.0075(3) 0.0069(3) -0.0001(3)
Cl1 0.0298(6) 0.0278(6) 0.0328(6) 0.0060(5) 0.0125(5) 0.0019(5)
Cl4 0.0331(6) 0.0349(6) 0.0257(6) 0.0071(5) 0.0123(5) 0.0015(5)
Cl2 0.0328(6) 0.0318(6) 0.0338(7) 0.0084(5) 0.0029(5) 0.0028(5)
Cl3 0.0485(7) 0.0301(6) 0.0339(7) 0.0136(5) 0.0118(6) 0.0001(5)
O2 0.0255(17) 0.0193(16) 0.037(2) 0.0066(14) 0.0071(15) 0.0029(13)
O4 0.0280(17) 0.0333(19) 0.0319(19) 0.0136(15) 0.0038(15) 0.0049(15)
O1 0.0217(16) 0.0291(18) 0.0259(18) 0.0051(14) 0.0007(14) -0.0014(13)
O5 0.040(2) 0.0226(17) 0.032(2) 0.0029(14) 0.0069(16) 0.0039(15)
O3 0.0215(16) 0.0298(18) 0.036(2) 0.0122(15) 0.0052(15) -0.0008(13)
O6 0.0305(18) 0.0284(18) 0.034(2) 0.0060(15) 0.0044(16) -0.0072(14)
C1 0.028(2) 0.038(3) 0.031(3) 0.014(2) 0.003(2) 0.007(2)
C4 0.033(3) 0.027(3) 0.040(3) 0.011(2) 0.013(2) -0.005(2)
C3 0.036(3) 0.023(2) 0.030(3) 0.006(2) 0.005(2) -0.004(2)
C5 0.022(2) 0.039(3) 0.036(3) 0.008(2) 0.005(2) 0.002(2)
C12 0.024(2) 0.042(3) 0.041(3) 0.003(3) 0.003(2) 0.001(2)
C8 0.056(4) 0.027(3) 0.036(3) 0.012(2) 0.018(3) 0.015(2)
C7 0.034(3) 0.040(3) 0.044(3) 0.023(3) 0.010(2) 0.014(2)
C2 0.032(3) 0.025(2) 0.042(3) 0.013(2) 0.015(2) 0.010(2)
C11 0.022(2) 0.034(3) 0.052(4) -0.004(3) 0.008(2) -0.007(2)
C10 0.048(3) 0.037(3) 0.038(3) 0.010(2) 0.003(3) -0.019(3)
C6 0.023(2) 0.047(3) 0.035(3) 0.014(2) 0.000(2) 0.003(2)
C9 0.064(4) 0.023(3) 0.037(3) 0.006(2) 0.001(3) -0.007(3)

loop_
_atom_type_symbol
_atom_type_description
_atom_type_scat_dispersion_real
_atom_type_scat_dispersion_imag
_atom_type_scat_source
C C 0.0033 0.0016 'International Tables Vol C Tables 4.2.6.8 and 6.1.1.4'
H H 0.0000 0.0000 'International Tables Vol C Tables 4.2.6.8 and 6.1.1.4'
Cl Cl 0.1484 0.1585 'International Tables Vol C Tables 4.2.6.8 and 6.1.1.4'
Mn Mn 0.3368 0.7283 'International Tables Vol C Tables 4.2.6.8 and 6.1.1.4'
O O 0.0106 0.0060 'International Tables Vol C Tables 4.2.6.8 and 6.1.1.4'
Pb Pb -3.3944 10.1111 'International Tables Vol C Tables 4.2.6.8 and 6.1.1.4'

loop_
_geom_angle_atom_site_label_1
_geom_angle_atom_site_label_2
_geom_angle_atom_site_label_3
_geom_angle
_geom_angle_site_symmetry_1
_geom_angle_site_symmetry_3
_geom_angle_publ_flag
Cl4 Pb1 O2 90.44(8) . . ?
Cl4 Pb1 O4 90.45(8) . . ?
Cl4 Pb1 O1 83.19(8) . . ?
Cl4 Pb1 O5 83.13(8) . . ?
Cl4 Pb1 O3 85.21(8) . . ?
Cl4 Pb1 O6 90.26(8) . . ?
O2 Pb1 O4 119.53(10) . . ?
O2 Pb1 O1 61.60(10) . . ?
O2 Pb1 O5 173.41(10) . . ?
O2 Pb1 O3 60.17(10) . . ?
O2 Pb1 O6 121.81(10) . . ?
O1 Pb1 O4 173.59(9) . . ?
O1 Pb1 O5 118.76(10) . . ?
O1 Pb1 O3 120.30(10) . . ?
O1 Pb1 O6 60.76(10) . . ?
O5 Pb1 O4 59.30(10) . . ?
O3 Pb1 O4 59.68(10) . . ?
O3 Pb1 O5 117.53(10) . . ?
O3 Pb1 O6 175.11(9) . . ?
O6 Pb1 O4 118.65(10) . . ?
O6 Pb1 O5 59.94(10) . . ?
Cl1 Mn1 Cl1 91.99(5) 2_656 . ?
Cl2 Mn1 Cl1 110.61(5) . 2_656 ?
Cl2 Mn1 Cl1 112.98(5) . . ?
Cl2 Mn1 Cl3 114.98(5) . . ?
Cl3 Mn1 Cl1 116.46(5) . 2_656 ?
Cl3 Mn1 Cl1 107.58(5) . . ?
Mn1 Cl1 Mn1 88.01(5) 2_656 . ?
C3 O2 Pb1 121.5(3) . . ?
C2 O2 Pb1 116.2(3) . . ?
C2 O2 C3 111.9(4) . . ?
C7 O4 Pb1 118.0(3) . . ?
C6 O4 Pb1 113.8(3) . . ?
C6 O4 C7 111.4(4) . . ?
C1 O1 Pb1 116.4(3) . . ?
C12 O1 Pb1 114.9(3) . . ?
C12 O1 C1 111.3(4) . . ?
C8 O5 Pb1 115.0(3) . . ?
C8 O5 C9 111.5(4) . . ?
C9 O5 Pb1 116.1(3) . . ?
C4 O3 Pb1 112.0(3) . . ?
C5 O3 Pb1 118.0(3) . . ?
C5 O3 C4 112.0(4) . . ?
C11 O6 Pb1 116.3(3) . . ?
C11 O6 C10 111.4(4) . . ?
C10 O6 Pb1 115.3(3) . . ?
O1 C1 H1A 110.2 . . ?
O1 C1 H1B 110.2 . . ?
O1 C1 C2 107.8(4) . . ?
H1A C1 H1B 108.5 . . ?
C2 C1 H1A 110.2 . . ?
C2 C1 H1B 110.2 . . ?
O3 C4 H4A 110.2 . . ?
O3 C4 H4B 110.2 . . ?
O3 C4 C3 107.4(4) . . ?
H4A C4 H4B 108.5 . . ?
C3 C4 H4A 110.2 . . ?
C3 C4 H4B 110.2 . . ?
O2 C3 C4 107.8(4) . . ?
O2 C3 H3A 110.1 . . ?
O2 C3 H3B 110.1 . . ?
C4 C3 H3A 110.1 . . ?
C4 C3 H3B 110.1 . . ?
H3A C3 H3B 108.5 . . ?
O3 C5 H5A 110.1 . . ?
O3 C5 H5B 110.1 . . ?
O3 C5 C6 107.9(4) . . ?
H5A C5 H5B 108.4 . . ?
C6 C5 H5A 110.1 . . ?
C6 C5 H5B 110.1 . . ?
O1 C12 H12A 110.2 . . ?
O1 C12 H12B 110.2 . . ?
O1 C12 C11 107.7(4) . . ?
H12A C12 H12B 108.5 . . ?
C11 C12 H12A 110.2 . . ?
C11 C12 H12B 110.2 . . ?
O5 C8 H8A 110.2 . . ?
O5 C8 H8B 110.2 . . ?
O5 C8 C7 107.7(4) . . ?
H8A C8 H8B 108.5 . . ?
C7 C8 H8A 110.2 . . ?
C7 C8 H8B 110.2 . . ?
O4 C7 C8 107.9(4) . . ?
O4 C7 H7A 110.1 . . ?
O4 C7 H7B 110.1 . . ?
C8 C7 H7A 110.1 . . ?
C8 C7 H7B 110.1 . . ?
H7A C7 H7B 108.4 . . ?
O2 C2 C1 108.1(4) . . ?
O2 C2 H2A 110.1 . . ?
O2 C2 H2B 110.1 . . ?
C1 C2 H2A 110.1 . . ?
C1 C2 H2B 110.1 . . ?
H2A C2 H2B 108.4 . . ?
O6 C11 C12 108.0(4) . . ?
O6 C11 H11A 110.1 . . ?
O6 C11 H11B 110.1 . . ?
C12 C11 H11A 110.1 . . ?
C12 C11 H11B 110.1 . . ?
H11A C11 H11B 108.4 . . ?
O6 C10 H10A 110.0 . . ?
O6 C10 H10B 110.0 . . ?
O6 C10 C9 108.4(5) . . ?
H10A C10 H10B 108.4 . . ?
C9 C10 H10A 110.0 . . ?
C9 C10 H10B 110.0 . . ?
O4 C6 C5 108.2(4) . . ?
O4 C6 H6A 110.1 . . ?
O4 C6 H6B 110.1 . . ?
C5 C6 H6A 110.1 . . ?
C5 C6 H6B 110.1 . . ?
H6A C6 H6B 108.4 . . ?
O5 C9 C10 107.9(5) . . ?
O5 C9 H9A 110.1 . . ?
O5 C9 H9B 110.1 . . ?
C10 C9 H9A 110.1 . . ?
C10 C9 H9B 110.1 . . ?
H9A C9 H9B 108.4 . . ?

loop_
_geom_bond_atom_site_label_1
_geom_bond_atom_site_label_2
_geom_bond_distance
_geom_bond_site_symmetry_2
_geom_bond_publ_flag
Pb1 Cl4 2.5420(11) . ?
Pb1 O2 2.660(3) . ?
Pb1 O4 2.811(3) . ?
Pb1 O1 2.689(3) . ?
Pb1 O5 2.795(3) . ?
Pb1 O3 2.755(3) . ?
Pb1 O6 2.757(3) . ?
Mn1 Cl1 2.4387(14) 2_656 ?
Mn1 Cl1 2.4409(14) . ?
Mn1 Cl2 2.3086(15) . ?
Mn1 Cl3 2.3300(14) . ?
O2 C3 1.428(6) . ?
O2 C2 1.427(6) . ?
O4 C7 1.427(6) . ?
O4 C6 1.416(6) . ?
O1 C1 1.432(6) . ?
O1 C12 1.426(6) . ?
O5 C8 1.425(6) . ?
O5 C9 1.426(6) . ?
O3 C4 1.435(6) . ?
O3 C5 1.429(6) . ?
O6 C11 1.423(6) . ?
O6 C10 1.428(6) . ?
C1 H1A 0.9900 . ?
C1 H1B 0.9900 . ?
C1 C2 1.485(7) . ?
C4 H4A 0.9900 . ?
C4 H4B 0.9900 . ?
C4 C3 1.488(7) . ?
C3 H3A 0.9900 . ?
C3 H3B 0.9900 . ?
C5 H5A 0.9900 . ?
C5 H5B 0.9900 . ?
C5 C6 1.491(7) . ?
C12 H12A 0.9900 . ?
C12 H12B 0.9900 . ?
C12 C11 1.490(8) . ?
C8 H8A 0.9900 . ?
C8 H8B 0.9900 . ?
C8 C7 1.513(8) . ?
C7 H7A 0.9900 . ?
C7 H7B 0.9900 . ?
C2 H2A 0.9900 . ?
C2 H2B 0.9900 . ?
C11 H11A 0.9900 . ?
C11 H11B 0.9900 . ?
C10 H10A 0.9900 . ?
C10 H10B 0.9900 . ?
C10 C9 1.485(9) . ?
C6 H6A 0.9900 . ?
C6 H6B 0.9900 . ?
C9 H9A 0.9900 . ?
C9 H9B 0.9900 . ?

loop_
_geom_torsion_atom_site_label_1
_geom_torsion_atom_site_label_2
_geom_torsion_atom_site_label_3
_geom_torsion_atom_site_label_4
_geom_torsion
_geom_torsion_site_symmetry_1
_geom_torsion_site_symmetry_2
_geom_torsion_site_symmetry_3
_geom_torsion_site_symmetry_4
_geom_torsion_publ_flag
Pb1 O2 C3 C4 -35.1(5) . . . . ?
Pb1 O2 C2 C1 49.6(4) . . . . ?
Pb1 O4 C7 C8 -41.8(5) . . . . ?
Pb1 O4 C6 C5 53.0(5) . . . . ?
Pb1 O1 C1 C2 44.9(5) . . . . ?
Pb1 O1 C12 C11 -55.5(5) . . . . ?
Pb1 O5 C8 C7 -54.9(5) . . . . ?
Pb1 O5 C9 C10 45.5(5) . . . . ?
Pb1 O3 C4 C3 -57.2(4) . . . . ?
Pb1 O3 C5 C6 44.5(5) . . . . ?
Pb1 O6 C11 C12 -41.3(5) . . . . ?
Pb1 O6 C10 C9 52.2(5) . . . . ?
O1 C1 C2 O2 -61.0(5) . . . . ?
O1 C12 C11 O6 63.0(5) . . . . ?
O5 C8 C7 O4 62.8(5) . . . . ?
O3 C4 C3 O2 59.6(5) . . . . ?
O3 C5 C6 O4 -64.0(5) . . . . ?
O6 C10 C9 O5 -63.9(6) . . . . ?
C1 O1 C12 C11 169.5(4) . . . . ?
C4 O3 C5 C6 176.8(4) . . . . ?
C3 O2 C2 C1 -164.7(4) . . . . ?
C5 O3 C4 C3 167.7(4) . . . . ?
C12 O1 C1 C2 179.1(4) . . . . ?
C8 O5 C9 C10 179.8(4) . . . . ?
C7 O4 C6 C5 -170.7(4) . . . . ?
C2 O2 C3 C4 -178.7(4) . . . . ?
C11 O6 C10 C9 -172.5(5) . . . . ?
C10 O6 C11 C12 -176.2(4) . . . . ?
C6 O4 C7 C8 -176.0(4) . . . . ?
C9 O5 C8 C7 170.2(4) . . . . ?
